data_4323666
loop_
_publ_author_name
'Fernando Canales'
'M. Concepci\'on Gimeno'
'Peter G. Jones'
'Antonio Laguna'
'Cristina Sarroca'

_publ_contact_author
;
        For X-ray structures
        Jones, Peter G.
        Institut f\"ur Analytische und Anorganische Chemie
        Technische Universit\"at Braunschweig
        Postfach 3329
        38023 Braunschweig
        Germany
;
_publ_contact_author_email jones@xray36.anchem.nat.tu-bs.de
_publ_contact_author_fax '049 531 391-5387'
_publ_contact_author_phone '049 531 391-5382'
_publ_section_title
;
 Substitution Reaction Studies on [Au2Cl2(\m-dppf)] (dppf =
 1,1'-Bis(diphenylphosphino)ferrocene). Synthesis of the First Gold(I)
 Complex with a \m3-2-Pyridinethiolate Ligand
;
_journal_name_full 'Inorganic Chemistry'
_journal_page_first 5206
_journal_page_last 5211
_journal_paper_doi 10.1021/ic9704445
_journal_volume 36
_journal_year 1997
_chemical_formula_sum 'C36 H32 Au2 Cl4 Fe I2 P2'
_chemical_formula_weight 1371.94
_chemical_name_systematic
;
 ?
;
_space_group_IT_number 2
_symmetry_cell_setting triclinic
_symmetry_space_group_name_Hall '-P 1'
_symmetry_space_group_name_H-M 'P -1'
_atom_sites_solution_hydrogens geom
_atom_sites_solution_primary Patterson
_atom_sites_solution_secondary difmap
_audit_creation_method SHELXL
_cell_angle_alpha 85.85(2)
_cell_angle_beta 70.16(2)
_cell_angle_gamma 66.04(2)
_cell_formula_units_Z 2
_cell_length_a 11.955(3)
_cell_length_b 13.472(3)
_cell_length_c 14.596(2)
_cell_measurement_reflns_used 54
_cell_measurement_temperature 173(2)
_cell_measurement_theta_max 11.5
_cell_measurement_theta_min 3.1
_cell_volume 2014.9(9)
_computing_cell_refinement 'Siemens XSCANS'
_computing_data_collection 'Siemens XSCANS'
_computing_data_reduction 'Siemens XSCANS'
_computing_molecular_graphics 'Siemens XP'
_computing_publication_material SHELXL-93
_computing_structure_refinement 'SHELXL-93 (Sheldrick, 1993)'
_computing_structure_solution 'SHELXS-86 (Sheldrick, 1990)'
_diffrn_ambient_temperature 173(2)
_diffrn_measurement_device 'Siemens P4'
_diffrn_measurement_method \w-scans
_diffrn_radiation_monochromator graphite
_diffrn_radiation_source 'fine-focus sealed tube'
_diffrn_radiation_type MoK\a
_diffrn_radiation_wavelength 0.71073
_diffrn_reflns_av_R_equivalents 0.2410
_diffrn_reflns_av_sigmaI/netI 0.1772
_diffrn_reflns_limit_h_max 0
_diffrn_reflns_limit_h_min -13
_diffrn_reflns_limit_k_max 14
_diffrn_reflns_limit_k_min -16
_diffrn_reflns_limit_l_max 16
_diffrn_reflns_limit_l_min -16
_diffrn_reflns_number 7067
_diffrn_reflns_theta_max 25.00
_diffrn_reflns_theta_min 3.03
_diffrn_standards_decay_% 0
_diffrn_standards_interval_count 397
_diffrn_standards_number 3
_exptl_absorpt_coefficient_mu 9.520
_exptl_absorpt_correction_T_max 0.839
_exptl_absorpt_correction_T_min 0.035
_exptl_absorpt_correction_type Psi-scans
_exptl_crystal_colour brown
_exptl_crystal_density_diffrn 2.261
_exptl_crystal_description plate
_exptl_crystal_F_000 1272
_exptl_crystal_size_max 0.70
_exptl_crystal_size_mid 0.20
_exptl_crystal_size_min 0.04
_refine_diff_density_max 3.048
_refine_diff_density_min -3.007
_refine_diff_density_rms 0.508
_refine_ls_extinction_method none
_refine_ls_goodness_of_fit_all 1.065
_refine_ls_goodness_of_fit_obs 1.122
_refine_ls_hydrogen_treatment riding
_refine_ls_matrix_type full
_refine_ls_number_parameters 178
_refine_ls_number_reflns 6776
_refine_ls_number_restraints 0
_refine_ls_restrained_S_all 1.110
_refine_ls_restrained_S_obs 1.122
_refine_ls_R_factor_all 0.1899
_refine_ls_R_factor_obs 0.1110
_refine_ls_shift/esd_max 0.024
_refine_ls_shift/esd_mean 0.001
_refine_ls_structure_factor_coef Fsqd
_refine_ls_weighting_details 'w=1/[\s^2^(Fo^2^)+(0.1151P)^2^+241.9106P] where P=(Fo^2^+2Fc^2^)/3'
_refine_ls_weighting_scheme calc
_refine_ls_wR_factor_all 0.3117
_refine_ls_wR_factor_obs 0.2458
_reflns_number_observed 4054
_reflns_number_total 6796
_reflns_observed_criterion >2sigma(I)
_cod_data_source_file ic9704445_2.cif
_cod_data_source_block twin2
_cod_depositor_comments
;
The following automatic conversions were performed:

'_geom_bond_publ_flag' value 'Y' changed to 'y' according to the
built-in table from CIF Core dictionary named 'cif_core.dic' version
2.4.1 from 2010-06-29 (4 times).

'_geom_angle_publ_flag' value 'Y'
changed to 'y' according to the built-in table from CIF Core
dictionary named 'cif_core.dic' version 2.4.1 from 2010-06-29 (14
times).

Automatic conversion script
Id: cif_fix_values 1715 2011-07-08 13:25:40Z adriana 

The following automatic conversions were performed:

'_refine_ls_weighting_scheme' value 'calc
w=1/[\s^2^(Fo^2^)+(0.1151P)^2^+241.9106P] where P=(Fo^2^+2Fc^2^)/3'
was changed to 'calc'. New tag '_refine_ls_weighting_details' was
created. The value of the new tag was set to
'w=1/[\s^2^(Fo^2^)+(0.1151P)^2^+241.9106P] where P=(Fo^2^+2Fc^2^)/3'.

Automatic conversion script
Id: cif_fix_values 3143 2015-03-26 13:38:13Z robertas 
;
_cod_original_cell_volume 2015.1(7)
_cod_database_code 4323666

loop_
_symmetry_equiv_pos_as_xyz
'x, y, z'
'-x, -y, -z'

loop_
_atom_site_aniso_label
_atom_site_aniso_U_11
_atom_site_aniso_U_22
_atom_site_aniso_U_33
_atom_site_aniso_U_23
_atom_site_aniso_U_13
_atom_site_aniso_U_12
Au1 0.0198(7) 0.0164(8) 0.0209(7) 0.0013(5) -0.0072(5) -0.0047(6)
Au2 0.0138(7) 0.0250(9) 0.0187(6) 0.0034(5) -0.0075(5) -0.0090(6)
I1 0.0289(14) 0.0179(14) 0.0446(15) 0.0029(11) 0.0000(11) -0.0036(12)
I2 0.0187(12) 0.047(2) 0.0285(12) 0.0043(11) -0.0065(9) -0.0206(12)
Fe 0.011(2) 0.021(3) 0.016(2) -0.002(2) -0.006(2) -0.001(2)
P1 0.015(4) 0.019(5) 0.015(4) 0.004(3) -0.011(3) -0.003(4)
P2 0.019(4) 0.025(5) 0.005(3) 0.005(3) -0.007(3) -0.011(4)
Cl1 0.059(12) 0.527(67) 0.145(21) -0.155(31) -0.011(13) -0.068(24)
Cl2 0.073(10) 0.069(11) 0.117(13) 0.009(9) -0.015(9) -0.035(9)
Cl3 0.107(14) 0.054(10) 0.149(17) 0.033(11) -0.057(13) -0.033(10)
Cl4 0.094(18) 0.249(41) 0.315(45) 0.036(33) -0.123(25) -0.017(22)

loop_
_atom_site_label
_atom_site_type_symbol
_atom_site_fract_x
_atom_site_fract_y
_atom_site_fract_z
_atom_site_U_iso_or_equiv
_atom_site_thermal_displace_type
_atom_site_occupancy
_atom_site_calc_flag
_atom_site_refinement_flags
_atom_site_disorder_group
Au1 Au 0.22745(12) 0.57823(11) 1.11499(9) 0.0199(4) Uani 1 d . .
Au2 Au 0.51762(12) 0.33420(12) 0.56783(9) 0.0183(4) Uani 1 d . .
I1 I 0.0920(2) 0.7828(2) 1.1341(2) 0.0361(7) Uani 1 d . .
I2 I 0.7133(2) 0.3827(2) 0.4862(2) 0.0295(6) Uani 1 d . .
Fe Fe 0.3477(4) 0.3523(4) 0.8723(3) 0.0172(11) Uani 1 d . .
P1 P 0.3414(8) 0.3969(8) 1.1038(6) 0.017(2) Uani 1 d . .
P2 P 0.3509(8) 0.2886(8) 0.6476(5) 0.015(2) Uani 1 d . .
C11 C 0.4224(20) 0.3391(17) 0.9780(11) 0.008(6) Uiso 1 d G .
C12 C 0.4522(24) 0.2337(16) 0.9401(15) 0.026(8) Uiso 1 d G .
H12 H 0.4270(36) 0.1801(21) 0.9760(21) 0.032 Uiso 1 calc R .
C13 C 0.5263(25) 0.2227(16) 0.8391(14) 0.033(9) Uiso 1 d G .
H13 H 0.5593(37) 0.1603(21) 0.7956(20) 0.040 Uiso 1 calc R .
C14 C 0.5423(22) 0.3212(19) 0.8146(11) 0.022(7) Uiso 1 d G .
H14 H 0.5879(33) 0.3363(27) 0.7519(13) 0.026 Uiso 1 calc R .
C15 C 0.4781(22) 0.3931(14) 0.9004(14) 0.018(7) Uiso 1 d G .
H15 H 0.4733(35) 0.4648(17) 0.9051(21) 0.022 Uiso 1 calc R .
C21 C 0.2648(21) 0.3554(16) 0.7703(11) 0.012(6) Uiso 1 d G .
C22 C 0.2504(23) 0.4618(16) 0.7922(13) 0.020(7) Uiso 1 d G .
H22 H 0.2824(34) 0.5066(22) 0.7471(18) 0.024 Uiso 1 calc R .
C23 C 0.1799(23) 0.4897(15) 0.8936(14) 0.022(7) Uiso 1 d G .
H23 H 0.1563(35) 0.5563(19) 0.9281(19) 0.026 Uiso 1 calc R .
C24 C 0.1506(22) 0.4005(18) 0.9343(10) 0.026(8) Uiso 1 d G .
H24 H 0.1041(33) 0.3969(26) 1.0008(11) 0.031 Uiso 1 calc R .
C25 C 0.2031(21) 0.3175(14) 0.8581(14) 0.010(6) Uiso 1 d G .
H25 H 0.1979(33) 0.2487(17) 0.8647(20) 0.012 Uiso 1 calc R .
C31 C 0.2450(18) 0.3212(17) 1.1658(15) 0.014(6) Uiso 1 d G .
C32 C 0.3023(15) 0.2136(17) 1.1866(16) 0.033(9) Uiso 1 d G .
H32 H 0.3943(15) 0.1759(23) 1.1640(23) 0.040 Uiso 1 calc R .
C33 C 0.2248(20) 0.1612(14) 1.2405(17) 0.028(8) Uiso 1 d G .
H33 H 0.2639(28) 0.0877(16) 1.2547(25) 0.034 Uiso 1 calc R .
C34 C 0.0900(20) 0.2163(18) 1.2736(16) 0.037(10) Uiso 1 d G .
H34 H 0.0371(26) 0.1805(24) 1.3105(23) 0.044 Uiso 1 calc R .
C35 C 0.0328(15) 0.3239(18) 1.2529(16) 0.022(7) Uiso 1 d G .
H35 H -0.0593(15) 0.3615(24) 1.2755(23) 0.026 Uiso 1 calc R .
C36 C 0.1102(19) 0.3763(14) 1.1990(16) 0.028(8) Uiso 1 d G .
H36 H 0.0711(25) 0.4498(15) 1.1847(23) 0.034 Uiso 1 calc R .
C41 C 0.4683(16) 0.3564(18) 1.1560(13) 0.010(6) Uiso 1 d G .
C42 C 0.4356(15) 0.4008(18) 1.2493(13) 0.039(10) Uiso 1 d G .
H42 H 0.3482(17) 0.4484(25) 1.2839(19) 0.047 Uiso 1 calc R .
C43 C 0.5306(20) 0.3753(19) 1.2921(11) 0.025(8) Uiso 1 d G .
H43 H 0.5083(28) 0.4056(27) 1.3559(14) 0.030 Uiso 1 calc R .
C44 C 0.6584(18) 0.3055(19) 1.2414(14) 0.029(8) Uiso 1 d G .
H44 H 0.7234(23) 0.2882(28) 1.2707(19) 0.035 Uiso 1 calc R .
C45 C 0.6912(14) 0.2612(18) 1.1481(14) 0.026(8) Uiso 1 d G .
H45 H 0.7785(16) 0.2135(25) 1.1135(19) 0.032 Uiso 1 calc R .
C46 C 0.5961(18) 0.2867(17) 1.1054(11) 0.015(7) Uiso 1 d G .
H46 H 0.6185(25) 0.2564(25) 1.0416(13) 0.019 Uiso 1 calc R .
C51 C 0.3976(22) 0.1431(16) 0.6559(16) 0.014(6) Uiso 1 d G .
C52 C 0.3052(17) 0.1009(19) 0.7001(17) 0.040(10) Uiso 1 d G .
H52 H 0.2160(18) 0.1485(24) 0.7278(26) 0.049 Uiso 1 calc R .
C53 C 0.3435(23) -0.0111(20) 0.7038(18) 0.030(9) Uiso 1 d G .
H53 H 0.2803(30) -0.0400(27) 0.7340(26) 0.036 Uiso 1 calc R .
C54 C 0.4740(26) -0.0808(15) 0.6633(21) 0.055(13) Uiso 1 d G .
H54 H 0.5002(36) -0.1573(16) 0.6659(30) 0.067 Uiso 1 calc R .
C55 C 0.5664(19) -0.0386(20) 0.6192(22) 0.069(15) Uiso 1 d G .
H55 H 0.6556(20) -0.0863(26) 0.5915(31) 0.082 Uiso 1 calc R .
C56 C 0.5282(19) 0.0734(21) 0.6155(18) 0.041(10) Uiso 1 d G .
H56 H 0.5913(25) 0.1022(29) 0.5853(26) 0.049 Uiso 1 calc R .
C61 C 0.2233(16) 0.3283(18) 0.5930(11) 0.010(6) Uiso 1 d G .
C62 C 0.2606(13) 0.3266(17) 0.4918(11) 0.010(6) Uiso 1 d G .
H62 H 0.3483(15) 0.3123(26) 0.4537(14) 0.012 Uiso 1 calc R .
C63 C 0.1694(18) 0.3458(19) 0.4463(9) 0.013(6) Uiso 1 d G .
H63 H 0.1949(25) 0.3446(28) 0.3771(9) 0.015 Uiso 1 calc R .
C64 C 0.0410(16) 0.3667(21) 0.5020(13) 0.032(9) Uiso 1 d G .
H64 H -0.0212(21) 0.3799(31) 0.4709(18) 0.038 Uiso 1 calc R .
C65 C 0.0037(14) 0.3684(21) 0.6032(13) 0.033(9) Uiso 1 d G .
H65 H -0.0840(15) 0.3827(31) 0.6413(17) 0.040 Uiso 1 calc R .
C66 C 0.0949(18) 0.3492(19) 0.6487(9) 0.015(7) Uiso 1 d G .
H66 H 0.0694(24) 0.3504(28) 0.7179(9) 0.019 Uiso 1 calc R .
C99 C 0.0394(48) 0.8802(45) 0.4005(37) 0.061(14) Uiso 1 d . .
H99A H 0.0384(48) 0.8594(45) 0.4672(37) 0.073 Uiso 1 calc R .
H99B H 0.0562(48) 0.8151(45) 0.3617(37) 0.073 Uiso 1 calc R .
Cl1 Cl -0.1093(20) 0.9834(40) 0.4058(20) 0.257(25) Uani 1 d . .
Cl2 Cl 0.1598(16) 0.9272(14) 0.3467(13) 0.089(5) Uani 1 d . .
C98 C 0.2232(96) 0.0050(87) 1.0543(74) 0.163(39) Uiso 1 d . .
H98A H 0.2158(96) -0.0653(87) 1.0527(74) 0.195 Uiso 1 calc R .
H98B H 0.2419(96) 0.0113(87) 1.1142(74) 0.195 Uiso 1 calc R .
Cl3 Cl 0.3517(19) 0.0041(14) 0.9541(15) 0.101(6) Uani 1 d . .
Cl4 Cl 0.0775(26) 0.1086(32) 1.0605(29) 0.224(17) Uani 1 d . .

loop_
_atom_type_symbol
_atom_type_description
_atom_type_scat_dispersion_real
_atom_type_scat_dispersion_imag
_atom_type_scat_source
C C 0.0033 0.0016 'International Tables Vol C Tables 4.2.6.8 and 6.1.1.4'
H H 0.0000 0.0000 'International Tables Vol C Tables 4.2.6.8 and 6.1.1.4'
P P 0.1023 0.0942 'International Tables Vol C Tables 4.2.6.8 and 6.1.1.4'
Cl Cl 0.1484 0.1585 'International Tables Vol C Tables 4.2.6.8 and 6.1.1.4'
Fe Fe 0.3463 0.8444 'International Tables Vol C Tables 4.2.6.8 and 6.1.1.4'
Au Au -2.0133 8.8022 'International Tables Vol C Tables 4.2.6.8 and 6.1.1.4'
I I -0.4742 1.8119 'International Tables Vol C Tables 4.2.6.8 and 6.1.1.4'

loop_
_geom_angle_atom_site_label_1
_geom_angle_atom_site_label_2
_geom_angle_atom_site_label_3
_geom_angle
_geom_angle_site_symmetry_1
_geom_angle_site_symmetry_3
_geom_angle_publ_flag
P1 Au1 I1 177.7(2) . . y
P2 Au2 I2 176.3(2) . . y
C11 Fe C15 41.5(4) . . ?
C11 Fe C12 41.4(4) . . ?
C15 Fe C12 69.4(5) . . ?
C11 Fe C21 174.7(8) . . ?
C15 Fe C21 143.7(8) . . ?
C12 Fe C21 134.8(9) . . ?
C11 Fe C25 134.3(8) . . ?
C15 Fe C25 174.1(8) . . ?
C12 Fe C25 110.0(8) . . ?
C21 Fe C25 40.7(4) . . ?
C11 Fe C22 143.4(9) . . ?
C15 Fe C22 112.7(8) . . ?
C12 Fe C22 174.5(9) . . ?
C21 Fe C22 40.7(4) . . ?
C25 Fe C22 68.5(5) . . ?
C11 Fe C24 108.9(7) . . ?
C15 Fe C24 133.8(8) . . ?
C12 Fe C24 114.2(8) . . ?
C21 Fe C24 68.4(5) . . ?
C25 Fe C24 40.7(4) . . ?
C22 Fe C24 68.4(5) . . ?
C11 Fe C23 112.8(8) . . ?
C15 Fe C23 108.5(8) . . ?
C12 Fe C23 144.4(8) . . ?
C21 Fe C23 68.4(5) . . ?
C25 Fe C23 68.4(5) . . ?
C22 Fe C23 40.6(4) . . ?
C24 Fe C23 40.6(4) . . ?
C11 Fe C14 69.1(5) . . ?
C15 Fe C14 40.8(4) . . ?
C12 Fe C14 68.6(6) . . ?
C21 Fe C14 114.1(7) . . ?
C25 Fe C14 144.9(8) . . ?
C22 Fe C14 109.4(8) . . ?
C24 Fe C14 173.6(9) . . ?
C23 Fe C14 133.9(9) . . ?
C11 Fe C13 69.1(6) . . ?
C15 Fe C13 68.6(5) . . ?
C12 Fe C13 40.7(4) . . ?
C21 Fe C13 110.3(8) . . ?
C25 Fe C13 115.0(8) . . ?
C22 Fe C13 134.5(8) . . ?
C24 Fe C13 145.3(9) . . ?
C23 Fe C13 173.7(9) . . ?
C14 Fe C13 40.4(4) . . ?
C41 P1 C31 104.2(10) . . y
C41 P1 C11 105.3(10) . . y
C31 P1 C11 106.2(10) . . y
C41 P1 Au1 113.4(8) . . y
C31 P1 Au1 114.4(8) . . y
C11 P1 Au1 112.5(8) . . y
C51 P2 C21 108.5(10) . . y
C51 P2 C61 103.2(11) . . y
C21 P2 C61 103.7(10) . . y
C51 P2 Au2 113.9(8) . . y
C21 P2 Au2 111.4(8) . . y
C61 P2 Au2 115.3(7) . . y
C12 C11 C15 108.0 . . ?
C12 C11 P1 128.6(13) . . ?
C15 C11 P1 123.2(13) . . ?
C12 C11 Fe 70.3(9) . . ?
C15 C11 Fe 70.1(9) . . ?
P1 C11 Fe 129.2(12) . . ?
C11 C12 C13 108.0 . . ?
C11 C12 Fe 68.3(9) . . ?
C13 C12 Fe 71.1(8) . . ?
C14 C13 C12 108.0 . . ?
C14 C13 Fe 69.7(9) . . ?
C12 C13 Fe 68.2(8) . . ?
C15 C14 C13 108.0 . . ?
C15 C14 Fe 68.1(8) . . ?
C13 C14 Fe 69.9(9) . . ?
C14 C15 C11 108.0 . . ?
C14 C15 Fe 71.1(9) . . ?
C11 C15 Fe 68.4(8) . . ?
C22 C21 C25 108.0 . . ?
C22 C21 P2 122.0(12) . . ?
C25 C21 P2 130.0(12) . . ?
C22 C21 Fe 69.8(9) . . ?
C25 C21 Fe 69.7(8) . . ?
P2 C21 Fe 125.7(12) . . ?
C23 C22 C21 108.0 . . ?
C23 C22 Fe 69.8(8) . . ?
C21 C22 Fe 69.5(8) . . ?
C22 C23 C24 108.0 . . ?
C22 C23 Fe 69.5(8) . . ?
C24 C23 Fe 69.7(8) . . ?
C25 C24 C23 108.0 . . ?
C25 C24 Fe 69.5(8) . . ?
C23 C24 Fe 69.7(9) . . ?
C24 C25 C21 108.0 . . ?
C24 C25 Fe 69.9(8) . . ?
C21 C25 Fe 69.6(8) . . ?
C32 C31 C36 120.0 . . ?
C32 C31 P1 121.9(12) . . ?
C36 C31 P1 118.0(12) . . ?
C33 C32 C31 120.0 . . ?
C32 C33 C34 120.0 . . ?
C35 C34 C33 120.0 . . ?
C34 C35 C36 120.0 . . ?
C35 C36 C31 120.0 . . ?
C42 C41 C46 120.0 . . ?
C42 C41 P1 117.5(11) . . ?
C46 C41 P1 122.5(11) . . ?
C43 C42 C41 120.0 . . ?
C42 C43 C44 120.0 . . ?
C45 C44 C43 120.0 . . ?
C46 C45 C44 120.0 . . ?
C45 C46 C41 120.0 . . ?
C52 C51 C56 120.0 . . ?
C52 C51 P2 121.2(13) . . ?
C56 C51 P2 118.7(13) . . ?
C51 C52 C53 120.0 . . ?
C54 C53 C52 120.0 . . ?
C55 C54 C53 120.0 . . ?
C56 C55 C54 120.0 . . ?
C55 C56 C51 120.0 . . ?
C62 C61 C66 120.0 . . ?
C62 C61 P2 117.7(10) . . ?
C66 C61 P2 122.0(10) . . ?
C61 C62 C63 120.0 . . ?
C62 C63 C64 120.0 . . ?
C65 C64 C63 120.0 . . ?
C64 C65 C66 120.0 . . ?
C65 C66 C61 120.0 . . ?
Cl2 C99 Cl1 108.4(33) . . ?
Cl4 C98 Cl3 113.7(60) . . ?

loop_
_geom_bond_atom_site_label_1
_geom_bond_atom_site_label_2
_geom_bond_distance
_geom_bond_site_symmetry_2
_geom_bond_publ_flag
Au1 P1 2.248(9) . y
Au1 I1 2.545(3) . y
Au2 P2 2.240(8) . y
Au2 I2 2.561(2) . y
Fe C11 1.99(2) . ?
Fe C15 2.02(2) . ?
Fe C12 2.02(2) . ?
Fe C21 2.04(2) . ?
Fe C25 2.04(2) . ?
Fe C22 2.04(2) . ?
Fe C24 2.05(2) . ?
Fe C23 2.05(2) . ?
Fe C14 2.06(2) . ?
Fe C13 2.06(2) . ?
P1 C41 1.80(2) . ?
P1 C31 1.82(2) . ?
P1 C11 1.82(2) . ?
P2 C51 1.81(2) . ?
P2 C21 1.82(2) . ?
P2 C61 1.83(2) . ?
C11 C12 1.42 . ?
C11 C15 1.42 . ?
C12 C13 1.42 . ?
C13 C14 1.42 . ?
C14 C15 1.42 . ?
C21 C22 1.42 . ?
C21 C25 1.42 . ?
C22 C23 1.42 . ?
C23 C24 1.42 . ?
C24 C25 1.42 . ?
C31 C32 1.39 . ?
C31 C36 1.39 . ?
C32 C33 1.39 . ?
C33 C34 1.39 . ?
C34 C35 1.39 . ?
C35 C36 1.39 . ?
C41 C42 1.39 . ?
C41 C46 1.39 . ?
C42 C43 1.39 . ?
C43 C44 1.39 . ?
C44 C45 1.39 . ?
C45 C46 1.39 . ?
C51 C52 1.39 . ?
C51 C56 1.39 . ?
C52 C53 1.39 . ?
C53 C54 1.39 . ?
C54 C55 1.39 . ?
C55 C56 1.39 . ?
C61 C62 1.39 . ?
C61 C66 1.39 . ?
C62 C63 1.39 . ?
C63 C64 1.39 . ?
C64 C65 1.39 . ?
C65 C66 1.39 . ?
C99 Cl2 1.73(5) . ?
C99 Cl1 1.74(6) . ?
C98 Cl4 1.71(10) . ?
C98 Cl3 1.72(10) . ?
